data_7123253
loop_
_publ_author_name
'Liang, Liang'
'Luo, Dong'
'Zuo, Tao'
'Zhou, Xiao-Ping'
'Li, Dan'

_publ_section_title
;
 Control over synthesis of homovalent and mixed-valent cubic
 cobalt-imidazolate cages
;
_journal_name_full 'Chemical Communications'
_journal_paper_doi 10.1039/C9CC02083G
_journal_year 2019
_chemical_formula_moiety '[Co8 (C12 H11 Br N3)12 Br4],3Br (N O3) (C5 H11 N O) 1.5(C2 H6 O) 5.5(H2O)'
_chemical_formula_sum 'C162 H185 Br19 Co8 N40 O13'
_chemical_formula_weight 4890.15
_space_group_crystal_system monoclinic
_space_group_IT_number 15
_space_group_name_Hall '-C 2yc'
_space_group_name_H-M_alt 'C 1 2/c 1'
_symmetry_space_group_name_Hall '-C 2yc'
_symmetry_space_group_name_H-M 'C 1 2/c 1'
_atom_sites_solution_hydrogens geom
_audit_creation_method SHELXL-2018/3
_audit_update_record
;
2019-03-12 deposited with the CCDC.    2019-04-02 downloaded from the CCDC.
;
_cell_angle_alpha 90
_cell_angle_beta 110.4609(7)
_cell_angle_gamma 90
_cell_formula_units_Z 4
_cell_length_a 30.59463(19)
_cell_length_b 19.52250(12)
_cell_length_c 33.3193(2)
_cell_measurement_reflns_used 28868
_cell_measurement_temperature 100.1(2)
_cell_measurement_theta_max 78.0420
_cell_measurement_theta_min 3.0490
_cell_volume 18645.5(2)
_computing_structure_refinement 'SHELXL-2018/3 (Sheldrick, 2018)'
_diffrn_ambient_temperature 100.1(2)
_diffrn_detector_area_resol_mean 10
_diffrn_measured_fraction_theta_full 0.989
_diffrn_measured_fraction_theta_max 0.948
_diffrn_measurement_device_type 'XtaLAB AFC12 (RINC): Kappa single'
_diffrn_measurement_method '\w scans'
_diffrn_radiation_type CuK\a
_diffrn_radiation_wavelength 1.54184
_diffrn_reflns_av_R_equivalents 0.0294
_diffrn_reflns_av_unetI/netI 0.0304
_diffrn_reflns_Laue_measured_fraction_full 0.989
_diffrn_reflns_Laue_measured_fraction_max 0.948
_diffrn_reflns_limit_h_max 37
_diffrn_reflns_limit_h_min -35
_diffrn_reflns_limit_k_max 18
_diffrn_reflns_limit_k_min -24
_diffrn_reflns_limit_l_max 41
_diffrn_reflns_limit_l_min -37
_diffrn_reflns_number 42411
_diffrn_reflns_point_group_measured_fraction_full 0.989
_diffrn_reflns_point_group_measured_fraction_max 0.948
_diffrn_reflns_theta_full 67.684
_diffrn_reflns_theta_max 78.431
_diffrn_reflns_theta_min 2.831
_diffrn_source 'Rotating-anode X-ray tube (dual wavelength)'
_exptl_absorpt_coefficient_mu 10.652
_exptl_absorpt_correction_T_max 1
_exptl_absorpt_correction_T_min 0.31177
_exptl_absorpt_correction_type multi-scan
_exptl_crystal_colour atrovirens
_exptl_crystal_density_diffrn 1.742
_exptl_crystal_description block
_exptl_crystal_F_000 8964
_exptl_crystal_size_max 0.19
_exptl_crystal_size_mid 0.15
_exptl_crystal_size_min 0.13
_refine_diff_density_max 2.479
_refine_diff_density_min -3.500
_refine_diff_density_rms 0.179
_refine_ls_extinction_method none
_refine_ls_goodness_of_fit_ref 1.038
_refine_ls_hydrogen_treatment constr
_refine_ls_matrix_type full
_refine_ls_number_parameters 996
_refine_ls_number_reflns 18964
_refine_ls_number_restraints 0
_refine_ls_restrained_S_all 1.038
_refine_ls_R_factor_all 0.0751
_refine_ls_R_factor_gt 0.0730
_refine_ls_shift/su_max 0.002
_refine_ls_shift/su_mean 0.000
_refine_ls_structure_factor_coef Fsqd
_refine_ls_weighting_details 'w=1/[\s^2^(Fo^2^)+(0.1359P)^2^+195.3255P] where P=(Fo^2^+2Fc^2^)/3'
_refine_ls_weighting_scheme calc
_refine_ls_wR_factor_gt 0.2133
_refine_ls_wR_factor_ref 0.2153
_reflns_Friedel_coverage 0.000
_reflns_number_gt 17813
_reflns_number_total 18964
_reflns_threshold_expression 'I > 2\s(I)'
_cod_data_source_file c9cc02083g2.cif
_cod_data_source_block 1b
_cod_database_code 7123253
_shelx_shelxl_version_number 2018/3
_shelx_space_group_comment
;
The symmetry employed for this shelxl refinement is uniquely defined
by the following loop, which should always be used as a source of
symmetry information in preference to the above space-group names.
They are only intended as comments.
;

loop_
_space_group_symop_operation_xyz
'x, y, z'
'-x, y, -z+1/2'
'x+1/2, y+1/2, z'
'-x+1/2, y+1/2, -z+1/2'
'-x, -y, -z'
'x, -y, z-1/2'
'-x+1/2, -y+1/2, -z'
'x+1/2, -y+1/2, z-1/2'

loop_
_atom_site_label
_atom_site_type_symbol
_atom_site_fract_x
_atom_site_fract_y
_atom_site_fract_z
_atom_site_U_iso_or_equiv
_atom_site_adp_type
_atom_site_occupancy
_atom_site_site_symmetry_order
_atom_site_calc_flag
_atom_site_refinement_flags_posn
_atom_site_refinement_flags_adp
_atom_site_refinement_flags_occupancy
Co1 Co 0.85178(3) -0.18791(5) 0.16101(3) 0.02111(19) Uani 1 1 d . . .
Co2 Co 1.04231(3) -0.17926(5) 0.15106(3) 0.02189(19) Uani 1 1 d . . .
Co3 Co 1.04525(3) 0.12466(5) 0.13655(2) 0.02078(19) Uani 1 1 d . . .
Co4 Co 0.86722(3) 0.11725(5) 0.17291(3) 0.02142(19) Uani 1 1 d . . .
C1 C 0.7787(2) 0.0402(3) 0.2016(2) 0.0340(13) Uani 1 1 d . . .
H1A H 0.788242 0.087039 0.201914 0.051 Uiso 1 1 calc R U .
H1B H 0.747420 0.035019 0.181644 0.051 Uiso 1 1 calc R U .
H1C H 0.779653 0.027321 0.229731 0.051 Uiso 1 1 calc R U .
C2 C 0.81111(18) -0.0052(3) 0.18834(17) 0.0259(11) Uani 1 1 d . . .
C3 C 0.86932(18) -0.0342(3) 0.16842(16) 0.0238(10) Uani 1 1 d . . .
H3A H 0.895690 -0.031311 0.160705 0.029 Uiso 1 1 calc R U .
C4 C 0.81097(18) -0.0744(3) 0.18354(16) 0.0256(11) Uani 1 1 d . . .
C5 C 0.78230(19) -0.1313(3) 0.18521(18) 0.0278(11) Uani 1 1 d . . .
H5A H 0.756324 -0.126381 0.193338 0.033 Uiso 1 1 calc R U .
C6 C 0.7654(2) -0.2500(3) 0.1744(2) 0.0299(12) Uani 1 1 d . . .
H6A H 0.758890 -0.273926 0.147420 0.036 Uiso 1 1 calc R U .
H6B H 0.735865 -0.234631 0.175918 0.036 Uiso 1 1 calc R U .
C7 C 0.7876(2) -0.2993(3) 0.2106(2) 0.0306(12) Uani 1 1 d . . .
C8 C 0.8097(2) -0.2782(3) 0.2526(2) 0.0327(12) Uani 1 1 d . . .
H8A H 0.810472 -0.231792 0.259010 0.039 Uiso 1 1 calc R U .
C9 C 0.8305(2) -0.3243(4) 0.2852(2) 0.0380(14) Uani 1 1 d . . .
H9A H 0.845471 -0.309438 0.313200 0.046 Uiso 1 1 calc R U .
C10 C 0.8285(3) -0.3928(4) 0.2749(2) 0.0444(16) Uani 1 1 d . . .
C11 C 0.8049(3) -0.4166(4) 0.2337(3) 0.0473(17) Uani 1 1 d . . .
H11A H 0.802772 -0.463362 0.227853 0.057 Uiso 1 1 calc R U .
C12 C 0.7849(3) -0.3703(3) 0.2020(2) 0.0387(14) Uani 1 1 d . . .
H12A H 0.769276 -0.385667 0.174204 0.046 Uiso 1 1 calc R U .
C13 C 0.9554(3) -0.3354(3) 0.2969(2) 0.0384(14) Uani 1 1 d . . .
H13A H 0.949805 -0.375240 0.278941 0.058 Uiso 1 1 calc R U .
H13B H 0.988342 -0.326530 0.308632 0.058 Uiso 1 1 calc R U .
H13C H 0.943790 -0.343141 0.319826 0.058 Uiso 1 1 calc R U .
C14 C 0.93107(19) -0.2752(3) 0.27108(17) 0.0260(11) Uani 1 1 d . . .
C15 C 0.90707(18) -0.1693(3) 0.25550(15) 0.0219(10) Uani 1 1 d . . .
H15A H 0.902826 -0.122727 0.258576 0.026 Uiso 1 1 calc R U .
C16 C 0.90398(19) -0.2706(3) 0.22813(17) 0.0261(11) Uani 1 1 d . . .
C17 C 0.8847(2) -0.3158(3) 0.19291(18) 0.0271(11) Uani 1 1 d . . .
H17A H 0.891394 -0.362381 0.195028 0.033 Uiso 1 1 calc R U .
C18 C 0.8360(2) -0.3331(3) 0.12079(18) 0.0298(12) Uani 1 1 d . . .
H18A H 0.803543 -0.320371 0.107080 0.036 Uiso 1 1 calc R U .
H18B H 0.836947 -0.379998 0.130691 0.036 Uiso 1 1 calc R U .
C19 C 0.8601(2) -0.3295(3) 0.08808(18) 0.0284(11) Uani 1 1 d . . .
C20 C 0.9083(2) -0.3320(3) 0.1002(2) 0.0322(12) Uani 1 1 d . . .
H20A H 0.926396 -0.335668 0.129085 0.039 Uiso 1 1 calc R U .
C21 C 0.9300(2) -0.3292(4) 0.0702(2) 0.0361(13) Uani 1 1 d . . .
H21A H 0.962290 -0.331352 0.078335 0.043 Uiso 1 1 calc R U .
C22 C 0.9018(2) -0.3231(3) 0.0271(2) 0.0367(14) Uani 1 1 d . . .
C23 C 0.8539(3) -0.3193(4) 0.0140(2) 0.0413(15) Uani 1 1 d . . .
H23A H 0.835855 -0.314624 -0.014841 0.050 Uiso 1 1 calc R U .
C24 C 0.8332(2) -0.3227(4) 0.04490(19) 0.0363(14) Uani 1 1 d . . .
H24A H 0.800868 -0.320368 0.036693 0.044 Uiso 1 1 calc R U .
C25 C 0.9475(2) -0.1521(4) 0.05562(17) 0.0321(12) Uani 1 1 d . . .
H25A H 0.980581 -0.151869 0.061622 0.048 Uiso 1 1 calc R U .
H25B H 0.933500 -0.188728 0.036175 0.048 Uiso 1 1 calc R U .
H25C H 0.934482 -0.109187 0.042894 0.048 Uiso 1 1 calc R U .
C26 C 0.93819(19) -0.1621(3) 0.09634(16) 0.0240(10) Uani 1 1 d . . .
C27 C 0.95166(18) -0.1791(3) 0.16448(16) 0.0226(10) Uani 1 1 d . . .
H27A H 0.967313 -0.185971 0.193620 0.027 Uiso 1 1 calc R U .
C28 C 0.89663(19) -0.1656(3) 0.10289(16) 0.0238(10) Uani 1 1 d . . .
C29 C 0.84766(19) -0.1649(3) 0.07794(16) 0.0247(10) Uani 1 1 d . . .
H29A H 0.836732 -0.157717 0.048490 0.030 Uiso 1 1 calc R U .
C30 C 0.76931(19) -0.1724(3) 0.07494(18) 0.0318(12) Uani 1 1 d . . .
H30A H 0.754499 -0.209907 0.084382 0.038 Uiso 1 1 calc R U .
H30B H 0.763788 -0.179032 0.044715 0.038 Uiso 1 1 calc R U .
C31 C 0.7468(2) -0.1061(3) 0.08056(18) 0.0312(12) Uani 1 1 d . . .
C32 C 0.7655(2) -0.0429(4) 0.0749(2) 0.0396(14) Uani 1 1 d . . .
H32A H 0.793166 -0.041976 0.069203 0.048 Uiso 1 1 calc R U .
C33 C 0.7439(2) 0.0182(4) 0.0777(2) 0.0424(15) Uani 1 1 d . . .
H33A H 0.756845 0.059797 0.074071 0.051 Uiso 1 1 calc R U .
C34 C 0.7025(2) 0.0165(4) 0.0859(2) 0.0442(16) Uani 1 1 d . . .
C35 C 0.6832(2) -0.0451(4) 0.0918(2) 0.0428(15) Uani 1 1 d . . .
H35A H 0.655339 -0.045723 0.097143 0.051 Uiso 1 1 calc R U .
C36 C 0.7059(2) -0.1063(4) 0.0896(2) 0.0363(13) Uani 1 1 d . . .
H36A H 0.693371 -0.147732 0.094260 0.044 Uiso 1 1 calc R U .
C37 C 0.8599(2) 0.0905(4) 0.06708(18) 0.0348(13) Uani 1 1 d . . .
H37A H 0.836767 0.090238 0.080539 0.052 Uiso 1 1 calc R U .
H37B H 0.853699 0.127694 0.046988 0.052 Uiso 1 1 calc R U .
H37C H 0.858718 0.047984 0.052312 0.052 Uiso 1 1 calc R U .
C38 C 0.90726(18) 0.0994(3) 0.10047(16) 0.0248(11) Uani 1 1 d . . .
C39 C 0.96046(18) 0.1169(3) 0.16363(16) 0.0232(10) Uani 1 1 d . . .
H39A H 0.974496 0.123640 0.192990 0.028 Uiso 1 1 calc R U .
C40 C 0.95048(19) 0.1029(3) 0.09650(16) 0.0253(11) Uani 1 1 d . . .
C41 C 0.96926(19) 0.1022(3) 0.06321(17) 0.0272(11) Uani 1 1 d . . .
H41A H 0.950580 0.094984 0.034787 0.033 Uiso 1 1 calc R U .
C42 C 1.03534(19) 0.1112(3) 0.04121(16) 0.0278(11) Uani 1 1 d . . .
H42A H 1.054875 0.151446 0.044552 0.033 Uiso 1 1 calc R U .
H42B H 1.010987 0.113664 0.013227 0.033 Uiso 1 1 calc R U .
C43 C 1.06445(19) 0.0481(3) 0.04314(16) 0.0281(11) Uani 1 1 d . . .
C44 C 1.1082(2) 0.0551(3) 0.03882(17) 0.0303(12) Uani 1 1 d . . .
H44A H 1.118689 0.098375 0.034732 0.036 Uiso 1 1 calc R U .
C45 C 1.1360(2) -0.0019(4) 0.04057(18) 0.0345(13) Uani 1 1 d . . .
H45A H 1.164706 0.002713 0.037058 0.041 Uiso 1 1 calc R U .
C46 C 1.1205(2) -0.0653(3) 0.04757(18) 0.0336(13) Uani 1 1 d . . .
C47 C 1.0768(2) -0.0735(3) 0.05181(17) 0.0327(13) Uani 1 1 d . . .
H47A H 1.066539 -0.116729 0.056359 0.039 Uiso 1 1 calc R U .
C48 C 1.0494(2) -0.0170(3) 0.04916(16) 0.0301(12) Uani 1 1 d . . .
H48A H 1.020111 -0.022312 0.051427 0.036 Uiso 1 1 calc R U .
C49 C 1.1498(2) -0.1027(4) 0.1617(2) 0.0335(13) Uani 1 1 d . . .
H49A H 1.141531 -0.149402 0.164671 0.050 Uiso 1 1 calc R U .
H49B H 1.159919 -0.098888 0.137596 0.050 Uiso 1 1 calc R U .
H49C H 1.174583 -0.088769 0.187240 0.050 Uiso 1 1 calc R U .
C50 C 1.10839(18) -0.0578(3) 0.15496(15) 0.0239(10) Uani 1 1 d . . .
C51 C 1.03734(18) -0.0285(3) 0.14808(15) 0.0227(10) Uani 1 1 d . . .
H51A H 1.006499 -0.031365 0.146689 0.027 Uiso 1 1 calc R U .
C52 C 1.10352(18) 0.0117(3) 0.14920(15) 0.0241(10) Uani 1 1 d . . .
C53 C 1.13016(18) 0.0677(3) 0.14233(16) 0.0257(11) Uani 1 1 d . . .
H53A H 1.160728 0.062607 0.143286 0.031 Uiso 1 1 calc R U .
C54 C 1.1339(2) 0.1864(3) 0.12756(17) 0.0273(11) Uani 1 1 d . . .
H54A H 1.113503 0.212025 0.103308 0.033 Uiso 1 1 calc R U .
H54B H 1.160541 0.171213 0.120503 0.033 Uiso 1 1 calc R U .
C55 C 1.15067(19) 0.2330(3) 0.16622(18) 0.0274(11) Uani 1 1 d . . .
C56 C 1.1452(2) 0.3039(3) 0.1606(2) 0.0314(12) Uani 1 1 d . . .
H56A H 1.128708 0.321572 0.133618 0.038 Uiso 1 1 calc R U .
C57 C 1.1644(2) 0.3481(3) 0.1950(2) 0.0355(13) Uani 1 1 d . . .
H57A H 1.161184 0.395342 0.191371 0.043 Uiso 1 1 calc R U .
C58 C 1.1884(2) 0.3197(3) 0.2351(2) 0.0343(13) Uani 1 1 d . . .
C59 C 1.1931(2) 0.2502(3) 0.24185(19) 0.0310(12) Uani 1 1 d . . .
H59A H 1.208817 0.232590 0.269017 0.037 Uiso 1 1 calc R U .
C60 C 1.17355(19) 0.2068(3) 0.20693(17) 0.0278(11) Uani 1 1 d . . .
H60A H 1.175887 0.159569 0.210946 0.033 Uiso 1 1 calc R U .
C61 C 1.0893(3) 0.2738(4) 0.2800(2) 0.0454(17) Uani 1 1 d . . .
H61A H 1.077522 0.313781 0.262822 0.068 Uiso 1 1 calc R U .
H61B H 1.072385 0.266679 0.299022 0.068 Uiso 1 1 calc R U .
H61C H 1.121817 0.280180 0.296377 0.068 Uiso 1 1 calc R U .
C62 C 1.0836(2) 0.2132(3) 0.25167(17) 0.0292(11) Uani 1 1 d . . .
C63 C 1.08716(17) 0.1064(3) 0.23292(15) 0.0224(10) Uani 1 1 d . . .
H63A H 1.092554 0.059449 0.234759 0.027 Uiso 1 1 calc R U .
C64 C 1.06549(19) 0.2082(3) 0.20743(17) 0.0261(11) Uani 1 1 d . . .
C65 C 1.0486(2) 0.2532(3) 0.17178(17) 0.0276(11) Uani 1 1 d . . .
H65A H 1.045791 0.300117 0.174959 0.033 Uiso 1 1 calc R U .
C66 C 1.0205(2) 0.2681(3) 0.09631(18) 0.0307(12) Uani 1 1 d . . .
H66A H 1.033857 0.251985 0.075570 0.037 Uiso 1 1 calc R U .
H66B H 1.031753 0.314397 0.104317 0.037 Uiso 1 1 calc R U .
C67 C 0.9679(2) 0.2704(3) 0.07502(18) 0.0286(11) Uani 1 1 d . . .
C68 C 0.9380(2) 0.2706(4) 0.0986(2) 0.0364(13) Uani 1 1 d . . .
H68A H 0.950454 0.268089 0.128307 0.044 Uiso 1 1 calc R U .
C69 C 0.8904(2) 0.2746(4) 0.0783(2) 0.0377(14) Uani 1 1 d . . .
H69A H 0.870673 0.273668 0.094169 0.045 Uiso 1 1 calc R U .
C70 C 0.8725(2) 0.2799(3) 0.0347(2) 0.0351(13) Uani 1 1 d . . .
C71 C 0.9011(2) 0.2813(4) 0.0102(2) 0.0379(14) Uani 1 1 d . . .
H71A H 0.888440 0.286177 -0.019428 0.045 Uiso 1 1 calc R U .
C72 C 0.9489(2) 0.2754(3) 0.03065(19) 0.0335(13) Uani 1 1 d . . .
H72A H 0.968411 0.274798 0.014601 0.040 Uiso 1 1 calc R U .
C73 C 1.1656(4) 0.3976(6) 0.3645(3) 0.074(3) Uani 1 1 d . . .
H73A H 1.156327 0.351757 0.354834 0.111 Uiso 1 1 calc R U .
H73B H 1.145823 0.414872 0.379111 0.111 Uiso 1 1 calc R U .
H73C H 1.162888 0.426308 0.340393 0.111 Uiso 1 1 calc R U .
C74 C 1.2150(4) 0.3973(4) 0.3945(3) 0.062(2) Uani 1 1 d . . .
H74A H 1.217615 0.367337 0.418437 0.074 Uiso 1 1 calc R U .
H74B H 1.234672 0.378767 0.379739 0.074 Uiso 1 1 calc R U .
C75 C 1.1843(4) 0.4885(6) 0.4571(3) 0.072(3) Uani 1 1 d . . .
H75A H 1.186852 0.501334 0.485662 0.107 Uiso 1 1 calc R U .
H75B H 1.165926 0.521930 0.437184 0.107 Uiso 1 1 calc R U .
H75C H 1.169493 0.444494 0.450400 0.107 Uiso 1 1 calc R U .
C76 C 1.2311(3) 0.4850(5) 0.4542(3) 0.060(2) Uani 1 1 d . . .
H76A H 1.245886 0.529362 0.461915 0.072 Uiso 1 1 calc R U .
H76B H 1.249446 0.452083 0.475103 0.072 Uiso 1 1 calc R U .
C77 C 1.2514(3) 0.5044(4) 0.3887(2) 0.0483(18) Uani 1 1 d . . .
H77A H 1.260735 0.548048 0.399534 0.058 Uiso 1 1 calc R U .
N1 N 0.93275(16) -0.2114(2) 0.28806(14) 0.0251(9) Uani 1 1 d . . .
N2 N 0.88914(15) -0.2032(2) 0.21930(14) 0.0225(9) Uani 1 1 d . . .
N3 N 0.85736(16) -0.2884(3) 0.15773(14) 0.0257(9) Uani 1 1 d . . .
N4 N 0.84798(15) 0.0206(2) 0.17864(14) 0.0242(9) Uani 1 1 d . . .
N5 N 0.84807(15) -0.0922(2) 0.17076(13) 0.0221(8) Uani 1 1 d . . .
N6 N 0.79445(16) -0.1897(3) 0.17484(15) 0.0264(10) Uani 1 1 d . . .
N7 N 0.97323(16) -0.1706(2) 0.13522(14) 0.0231(9) Uani 1 1 d . . .
N8 N 0.90584(15) -0.1764(2) 0.14629(13) 0.0221(9) Uani 1 1 d . . .
N9 N 0.81987(16) -0.1749(2) 0.09870(14) 0.0252(9) Uani 1 1 d . . .
N10 N 0.91373(15) 0.1091(2) 0.14328(13) 0.0229(9) Uani 1 1 d . . .
N11 N 0.98353(15) 0.1138(2) 0.13683(13) 0.0222(9) Uani 1 1 d . . .
N12 N 1.01372(16) 0.1120(3) 0.07441(14) 0.0260(9) Uani 1 1 d . . .
N13 N 1.06588(15) -0.0831(2) 0.15353(13) 0.0239(9) Uani 1 1 d . . .
N14 N 1.05803(15) 0.0293(2) 0.14494(13) 0.0220(9) Uani 1 1 d . . .
N15 N 1.10873(16) 0.1261(2) 0.13467(13) 0.0247(9) Uani 1 1 d . . .
N16 N 1.09732(16) 0.1487(2) 0.26698(14) 0.0244(9) Uani 1 1 d . . .
N17 N 1.06851(15) 0.1405(2) 0.19652(14) 0.0231(9) Uani 1 1 d . . .
N18 N 1.03755(16) 0.2243(3) 0.13459(14) 0.0260(9) Uani 1 1 d . . .
N19 N 1.2322(2) 0.4653(3) 0.4110(2) 0.0506(15) Uani 1 1 d . . .
O1 O 1.2580(2) 0.4892(3) 0.35567(16) 0.0514(13) Uani 1 1 d . . .
Br1 Br 0.93024(3) -0.31941(5) -0.01559(3) 0.0518(2) Uani 1 1 d . . .
Br2 Br 0.85977(4) -0.45722(5) 0.31840(3) 0.0647(3) Uani 1 1 d . . .
Br3 Br 0.67206(3) 0.10038(5) 0.08793(3) 0.0648(3) Uani 1 1 d . . .
Br4 Br 0.80640(2) 0.28418(4) 0.00628(3) 0.04712(19) Uani 1 1 d . . .
Br5 Br 1.21776(3) 0.38017(4) 0.28182(2) 0.04595(19) Uani 1 1 d . . .
Br6 Br 1.15992(3) -0.14228(4) 0.05219(2) 0.04459(18) Uani 1 1 d . . .
Br7 Br 1.06326(2) -0.25152(4) 0.10287(2) 0.03574(16) Uani 1 1 d . . .
Br8 Br 0.80459(2) 0.19100(4) 0.13635(2) 0.03732(17) Uani 1 1 d . . .
Br9 Br 0.70342(3) -0.33228(4) 0.04625(3) 0.0508(2) Uani 1 1 d . . .
Br10 Br 1.000000 -0.02961(14) 0.250000 0.1136(7) Uani 1 2 d S T P

loop_
_atom_site_aniso_label
_atom_site_aniso_U_11
_atom_site_aniso_U_22
_atom_site_aniso_U_33
_atom_site_aniso_U_23
_atom_site_aniso_U_13
_atom_site_aniso_U_12
Co1 0.0194(4) 0.0281(4) 0.0140(4) -0.0015(3) 0.0035(3) -0.0054(3)
Co2 0.0212(4) 0.0294(4) 0.0133(4) -0.0008(3) 0.0039(3) -0.0032(3)
Co3 0.0199(4) 0.0282(4) 0.0121(4) -0.0001(3) 0.0028(3) -0.0063(3)
Co4 0.0210(4) 0.0275(4) 0.0137(4) 0.0023(3) 0.0034(3) -0.0010(3)
C1 0.036(3) 0.034(3) 0.037(3) 0.002(2) 0.018(3) 0.003(2)
C2 0.022(2) 0.036(3) 0.019(2) 0.000(2) 0.0058(19) -0.003(2)
C3 0.022(2) 0.030(3) 0.017(2) -0.0012(19) 0.0037(18) -0.004(2)
C4 0.022(2) 0.037(3) 0.017(2) 0.001(2) 0.0056(19) -0.003(2)
C5 0.023(2) 0.036(3) 0.025(3) 0.001(2) 0.009(2) -0.005(2)
C6 0.024(3) 0.033(3) 0.034(3) -0.004(2) 0.011(2) -0.009(2)
C7 0.031(3) 0.033(3) 0.032(3) -0.002(2) 0.016(2) -0.008(2)
C8 0.035(3) 0.034(3) 0.033(3) -0.001(2) 0.016(2) -0.005(2)
C9 0.040(3) 0.046(4) 0.029(3) 0.003(3) 0.013(3) -0.006(3)
C10 0.050(4) 0.042(4) 0.045(4) 0.013(3) 0.021(3) -0.004(3)
C11 0.065(5) 0.031(3) 0.055(4) 0.000(3) 0.033(4) -0.007(3)
C12 0.047(4) 0.034(3) 0.041(3) -0.008(3) 0.023(3) -0.011(3)
C13 0.049(4) 0.038(3) 0.024(3) -0.002(2) 0.006(3) 0.002(3)
C14 0.027(3) 0.032(3) 0.018(2) 0.001(2) 0.005(2) -0.001(2)
C15 0.024(2) 0.029(3) 0.011(2) -0.0010(18) 0.0037(18) -0.001(2)
C16 0.028(3) 0.032(3) 0.018(2) 0.000(2) 0.007(2) -0.001(2)
C17 0.029(3) 0.031(3) 0.023(3) -0.002(2) 0.011(2) -0.005(2)
C18 0.030(3) 0.036(3) 0.022(3) -0.010(2) 0.007(2) -0.010(2)
C19 0.032(3) 0.031(3) 0.021(3) -0.002(2) 0.009(2) -0.006(2)
C20 0.032(3) 0.034(3) 0.028(3) -0.003(2) 0.008(2) -0.003(2)
C21 0.039(3) 0.042(3) 0.031(3) -0.004(3) 0.017(3) -0.006(3)
C22 0.046(4) 0.041(3) 0.028(3) -0.006(2) 0.019(3) -0.010(3)
C23 0.043(4) 0.060(4) 0.018(3) -0.005(3) 0.008(2) -0.008(3)
C24 0.035(3) 0.048(4) 0.021(3) -0.009(2) 0.004(2) -0.006(3)
C25 0.030(3) 0.048(4) 0.018(2) 0.003(2) 0.007(2) -0.008(3)
C26 0.025(2) 0.031(3) 0.012(2) 0.0027(19) 0.0009(19) -0.005(2)
C27 0.021(2) 0.030(3) 0.015(2) 0.0002(19) 0.0040(18) -0.0047(19)
C28 0.027(3) 0.028(3) 0.013(2) 0.0009(19) 0.0028(19) -0.004(2)
C29 0.024(2) 0.029(3) 0.015(2) -0.0028(19) -0.0005(19) -0.007(2)
C30 0.021(3) 0.045(3) 0.022(3) -0.004(2) -0.002(2) -0.009(2)
C31 0.025(3) 0.040(3) 0.022(3) 0.001(2) -0.001(2) -0.003(2)
C32 0.027(3) 0.051(4) 0.035(3) 0.008(3) 0.002(2) -0.003(3)
C33 0.038(3) 0.046(4) 0.038(3) 0.009(3) 0.007(3) -0.004(3)
C34 0.037(3) 0.052(4) 0.035(3) 0.006(3) 0.002(3) 0.008(3)
C35 0.033(3) 0.056(4) 0.037(3) 0.003(3) 0.008(3) 0.003(3)
C36 0.030(3) 0.047(4) 0.027(3) 0.001(3) 0.006(2) -0.008(3)
C37 0.026(3) 0.056(4) 0.018(2) -0.001(2) 0.002(2) -0.013(3)
C38 0.023(2) 0.035(3) 0.012(2) 0.000(2) 0.0012(18) -0.006(2)
C39 0.021(2) 0.031(3) 0.014(2) -0.0025(19) 0.0022(18) -0.006(2)
C40 0.028(3) 0.032(3) 0.013(2) -0.0017(19) 0.004(2) -0.007(2)
C41 0.026(3) 0.037(3) 0.016(2) 0.000(2) 0.005(2) -0.007(2)
C42 0.027(3) 0.045(3) 0.012(2) 0.003(2) 0.0065(19) -0.008(2)
C43 0.027(3) 0.043(3) 0.012(2) 0.001(2) 0.0037(19) -0.006(2)
C44 0.027(3) 0.043(3) 0.018(2) 0.001(2) 0.004(2) -0.009(2)
C45 0.028(3) 0.054(4) 0.018(2) 0.001(2) 0.004(2) -0.007(3)
C46 0.035(3) 0.044(3) 0.018(2) -0.002(2) 0.005(2) 0.000(3)
C47 0.035(3) 0.044(3) 0.015(2) -0.005(2) 0.005(2) -0.010(3)
C48 0.029(3) 0.045(3) 0.014(2) -0.007(2) 0.0050(19) -0.014(2)
C49 0.024(3) 0.045(3) 0.029(3) 0.003(3) 0.006(2) -0.003(2)
C50 0.023(2) 0.035(3) 0.012(2) 0.0007(19) 0.0039(18) -0.002(2)
C51 0.024(2) 0.028(3) 0.014(2) 0.0020(19) 0.0029(18) -0.002(2)
C52 0.019(2) 0.037(3) 0.013(2) -0.005(2) 0.0017(17) -0.005(2)
C53 0.022(2) 0.038(3) 0.015(2) -0.003(2) 0.0039(18) -0.009(2)
C54 0.026(3) 0.035(3) 0.021(2) -0.001(2) 0.008(2) -0.011(2)
C55 0.023(2) 0.035(3) 0.023(3) -0.003(2) 0.007(2) -0.010(2)
C56 0.024(3) 0.038(3) 0.029(3) 0.002(2) 0.005(2) -0.005(2)
C57 0.028(3) 0.033(3) 0.041(3) -0.004(3) 0.006(2) -0.007(2)
C58 0.027(3) 0.041(3) 0.032(3) -0.006(3) 0.008(2) -0.006(2)
C59 0.027(3) 0.038(3) 0.025(3) -0.003(2) 0.006(2) -0.008(2)
C60 0.024(2) 0.036(3) 0.022(2) -0.002(2) 0.007(2) -0.009(2)
C61 0.066(5) 0.035(3) 0.026(3) -0.004(3) 0.005(3) 0.006(3)
C62 0.032(3) 0.033(3) 0.018(2) -0.003(2) 0.004(2) -0.004(2)
C63 0.022(2) 0.032(3) 0.011(2) -0.0021(19) 0.0023(18) -0.002(2)
C64 0.028(3) 0.026(3) 0.022(3) -0.002(2) 0.005(2) -0.005(2)
C65 0.028(3) 0.030(3) 0.021(2) 0.002(2) 0.005(2) -0.004(2)
C66 0.028(3) 0.038(3) 0.021(3) 0.006(2) 0.003(2) -0.006(2)
C67 0.027(3) 0.032(3) 0.022(3) 0.005(2) 0.003(2) -0.005(2)
C68 0.038(3) 0.040(3) 0.031(3) 0.006(3) 0.013(3) -0.001(3)
C69 0.035(3) 0.038(3) 0.043(3) 0.004(3) 0.018(3) -0.002(3)
C70 0.027(3) 0.035(3) 0.038(3) 0.000(3) 0.006(2) -0.003(2)
C71 0.030(3) 0.045(4) 0.032(3) 0.006(3) 0.002(2) -0.001(3)
C72 0.031(3) 0.041(3) 0.026(3) 0.007(2) 0.008(2) 0.000(2)
C73 0.082(7) 0.084(7) 0.063(6) -0.034(5) 0.033(5) -0.035(6)
C74 0.082(6) 0.043(4) 0.064(5) -0.018(4) 0.030(5) -0.016(4)
C75 0.092(7) 0.071(6) 0.050(5) -0.003(4) 0.022(5) 0.015(5)
C76 0.063(5) 0.059(5) 0.052(5) -0.013(4) 0.012(4) -0.004(4)
C77 0.050(4) 0.035(3) 0.043(4) -0.003(3) -0.006(3) 0.007(3)
N1 0.025(2) 0.030(2) 0.018(2) 0.0002(17) 0.0048(17) -0.0007(18)
N2 0.024(2) 0.027(2) 0.017(2) -0.0014(17) 0.0075(17) -0.0038(17)
N3 0.025(2) 0.034(2) 0.019(2) -0.0045(18) 0.0081(17) -0.0056(18)
N4 0.022(2) 0.030(2) 0.0176(19) 0.0025(17) 0.0030(16) -0.0022(17)
N5 0.020(2) 0.029(2) 0.0157(18) -0.0005(16) 0.0045(15) -0.0051(17)
N6 0.022(2) 0.033(3) 0.021(2) -0.0007(18) 0.0041(17) -0.0071(18)
N7 0.023(2) 0.031(2) 0.0155(19) 0.0007(17) 0.0069(17) -0.0026(17)
N8 0.022(2) 0.030(2) 0.0110(18) 0.0001(16) 0.0017(16) -0.0038(17)
N9 0.021(2) 0.029(2) 0.021(2) -0.0046(17) 0.0016(17) -0.0049(17)
N10 0.022(2) 0.033(2) 0.0128(19) 0.0009(17) 0.0044(16) -0.0037(17)
N11 0.022(2) 0.030(2) 0.0125(19) 0.0008(16) 0.0030(16) -0.0051(17)
N12 0.027(2) 0.037(3) 0.0133(19) -0.0004(17) 0.0068(17) -0.0072(19)
N13 0.023(2) 0.034(2) 0.0135(18) -0.0023(17) 0.0036(16) -0.0066(18)
N14 0.020(2) 0.030(2) 0.0128(17) -0.0035(16) 0.0026(15) -0.0058(17)
N15 0.022(2) 0.035(2) 0.0139(19) 0.0015(17) 0.0020(16) -0.0090(18)
N16 0.026(2) 0.028(2) 0.0165(19) -0.0020(17) 0.0042(17) -0.0020(18)
N17 0.024(2) 0.026(2) 0.017(2) 0.0003(17) 0.0040(16) -0.0038(17)
N18 0.022(2) 0.034(2) 0.020(2) 0.0042(18) 0.0047(17) -0.0048(18)
N19 0.056(4) 0.041(3) 0.051(4) -0.015(3) 0.014(3) -0.010(3)
O1 0.070(4) 0.043(3) 0.030(2) 0.000(2) 0.004(2) 0.002(2)
Br1 0.0647(5) 0.0634(5) 0.0394(4) -0.0033(3) 0.0333(4) -0.0082(4)
Br2 0.0807(6) 0.0465(5) 0.0638(5) 0.0232(4) 0.0213(5) 0.0007(4)
Br3 0.0602(5) 0.0597(5) 0.0728(6) 0.0174(5) 0.0212(4) 0.0235(4)
Br4 0.0264(3) 0.0494(4) 0.0581(5) 0.0011(3) 0.0054(3) 0.0032(3)
Br5 0.0423(4) 0.0456(4) 0.0415(4) -0.0191(3) 0.0040(3) -0.0075(3)
Br6 0.0520(4) 0.0483(4) 0.0328(3) -0.0025(3) 0.0139(3) 0.0055(3)
Br7 0.0390(3) 0.0427(4) 0.0273(3) -0.0078(2) 0.0139(2) -0.0021(3)
Br8 0.0306(3) 0.0434(4) 0.0330(3) 0.0107(3) 0.0049(2) 0.0070(3)
Br9 0.0463(4) 0.0484(4) 0.0495(4) 0.0057(3) 0.0064(3) -0.0090(3)
Br10 0.1141(17) 0.1233(19) 0.1007(15) 0.000 0.0339(13) 0.000

loop_
_atom_type_symbol
_atom_type_description
_atom_type_scat_dispersion_real
_atom_type_scat_dispersion_imag
_atom_type_scat_source
C C 0.0181 0.0091 'International Tables Vol C Tables 4.2.6.8 and 6.1.1.4'
H H 0.0000 0.0000 'International Tables Vol C Tables 4.2.6.8 and 6.1.1.4'
N N 0.0311 0.0180 'International Tables Vol C Tables 4.2.6.8 and 6.1.1.4'
O O 0.0492 0.0322 'International Tables Vol C Tables 4.2.6.8 and 6.1.1.4'
Co Co -2.3653 3.6143 'International Tables Vol C Tables 4.2.6.8 and 6.1.1.4'
Br Br -0.6763 1.2805 'International Tables Vol C Tables 4.2.6.8 and 6.1.1.4'

loop_
_geom_angle_atom_site_label_1
_geom_angle_atom_site_label_2
_geom_angle_atom_site_label_3
_geom_angle
_geom_angle_site_symmetry_1
_geom_angle_site_symmetry_3
N8 Co1 N2 90.88(18) . .
N8 Co1 N5 92.14(19) . .
N2 Co1 N5 91.71(19) . .
N8 Co1 N6 174.0(2) . .
N2 Co1 N6 91.42(19) . .
N5 Co1 N6 82.3(2) . .
N8 Co1 N9 82.44(19) . .
N2 Co1 N9 172.9(2) . .
N5 Co1 N9 90.91(19) . .
N6 Co1 N9 95.46(19) . .
N8 Co1 N3 90.2(2) . .
N2 Co1 N3 82.42(19) . .
N5 Co1 N3 173.72(18) . .
N6 Co1 N3 95.6(2) . .
N9 Co1 N3 95.17(19) . .
N7 Co2 N1 106.70(18) . 2_755
N7 Co2 N13 105.30(19) . .
N1 Co2 N13 104.33(18) 2_755 .
N7 Co2 Br7 112.36(13) . .
N1 Co2 Br7 113.55(14) 2_755 .
N13 Co2 Br7 113.85(13) . .
N14 Co3 N17 91.28(19) . .
N14 Co3 N11 92.51(19) . .
N17 Co3 N11 91.17(19) . .
N14 Co3 N18 173.31(18) . .
N17 Co3 N18 82.53(19) . .
N11 Co3 N18 90.2(2) . .
N14 Co3 N15 82.2(2) . .
N17 Co3 N15 91.16(19) . .
N11 Co3 N15 174.2(2) . .
N18 Co3 N15 95.4(2) . .
N14 Co3 N12 91.80(19) . .
N17 Co3 N12 173.1(2) . .
N11 Co3 N12 82.48(19) . .
N18 Co3 N12 94.6(2) . .
N15 Co3 N12 95.42(19) . .
N10 Co4 N4 104.79(19) . .
N10 Co4 N16 106.65(18) . 2_755
N4 Co4 N16 105.46(18) . 2_755
N10 Co4 Br8 112.45(13) . .
N4 Co4 Br8 114.19(13) . .
N16 Co4 Br8 112.62(14) 2_755 .
C4 C2 N4 107.8(5) . .
C4 C2 C1 130.0(5) . .
N4 C2 C1 122.2(5) . .
N5 C3 N4 111.7(5) . .
C2 C4 N5 108.4(5) . .
C2 C4 C5 138.2(5) . .
N5 C4 C5 113.3(5) . .
N6 C5 C4 116.2(5) . .
N6 C6 C7 113.6(5) . .
C8 C7 C12 118.0(6) . .
C8 C7 C6 122.9(6) . .
C12 C7 C6 119.0(6) . .
C9 C8 C7 121.9(6) . .
C10 C9 C8 117.9(6) . .
C9 C10 C11 122.3(7) . .
C9 C10 Br2 119.1(6) . .
C11 C10 Br2 118.6(6) . .
C12 C11 C10 118.8(7) . .
C11 C12 C7 121.0(7) . .
N1 C14 C16 107.0(5) . .
N1 C14 C13 122.8(5) . .
C16 C14 C13 130.2(5) . .
N2 C15 N1 111.5(5) . .
C14 C16 N2 108.3(5) . .
C14 C16 C17 137.7(6) . .
N2 C16 C17 113.7(5) . .
N3 C17 C16 116.2(5) . .
N3 C18 C19 113.0(5) . .
C20 C19 C24 119.3(6) . .
C20 C19 C18 121.6(5) . .
C24 C19 C18 119.1(5) . .
C21 C20 C19 121.2(6) . .
C20 C21 C22 117.9(6) . .
C23 C22 C21 122.5(6) . .
C23 C22 Br1 118.2(5) . .
C21 C22 Br1 119.3(5) . .
C22 C23 C24 118.2(6) . .
C23 C24 C19 120.9(6) . .
C28 C26 N7 107.9(4) . .
C28 C26 C25 129.5(5) . .
N7 C26 C25 122.6(5) . .
N8 C27 N7 111.6(4) . .
C26 C28 N8 108.2(4) . .
C26 C28 C29 138.4(5) . .
N8 C28 C29 113.2(5) . .
N9 C29 C28 116.1(5) . .
N9 C30 C31 113.7(5) . .
C36 C31 C32 118.3(6) . .
C36 C31 C30 120.7(6) . .
C32 C31 C30 120.9(6) . .
C33 C32 C31 121.6(6) . .
C34 C33 C32 119.0(7) . .
C33 C34 C35 120.9(7) . .
C33 C34 Br3 118.7(6) . .
C35 C34 Br3 120.4(6) . .
C36 C35 C34 119.5(6) . .
C31 C36 C35 120.8(6) . .
C40 C38 N10 107.3(4) . .
C40 C38 C37 130.4(5) . .
N10 C38 C37 122.3(5) . .
N11 C39 N10 112.1(4) . .
C38 C40 N11 108.3(4) . .
C38 C40 C41 137.9(5) . .
N11 C40 C41 113.7(5) . .
N12 C41 C40 116.5(5) . .
N12 C42 C43 112.9(5) . .
C48 C43 C44 118.7(6) . .
C48 C43 C42 122.1(5) . .
C44 C43 C42 119.1(5) . .
C45 C44 C43 120.6(6) . .
C46 C45 C44 119.0(6) . .
C45 C46 C47 121.2(6) . .
C45 C46 Br6 118.6(5) . .
C47 C46 Br6 120.2(5) . .
C48 C47 C46 119.0(6) . .
C47 C48 C43 121.3(6) . .
C52 C50 N13 107.2(5) . .
C52 C50 C49 130.4(5) . .
N13 C50 C49 122.4(5) . .
N14 C51 N13 112.4(5) . .
C50 C52 N14 108.3(5) . .
C50 C52 C53 137.7(5) . .
N14 C52 C53 113.6(5) . .
N15 C53 C52 115.3(5) . .
N15 C54 C55 112.7(4) . .
C60 C55 C56 119.5(5) . .
C60 C55 C54 121.0(5) . .
C56 C55 C54 119.5(5) . .
C57 C56 C55 120.5(6) . .
C56 C57 C58 118.2(6) . .
C59 C58 C57 122.5(6) . .
C59 C58 Br5 119.1(5) . .
C57 C58 Br5 118.4(5) . .
C58 C59 C60 118.4(6) . .
C59 C60 C55 120.9(6) . .
N16 C62 C64 106.8(5) . .
N16 C62 C61 122.9(5) . .
C64 C62 C61 130.3(6) . .
N17 C63 N16 111.2(5) . .
N17 C64 C62 108.0(5) . .
N17 C64 C65 114.1(5) . .
C62 C64 C65 137.7(6) . .
N18 C65 C64 115.4(5) . .
N18 C66 C67 114.8(5) . .
C72 C67 C68 119.0(5) . .
C72 C67 C66 118.7(5) . .
C68 C67 C66 122.2(5) . .
C69 C68 C67 120.9(6) . .
C68 C69 C70 119.1(6) . .
C69 C70 C71 121.7(6) . .
C69 C70 Br4 119.4(5) . .
C71 C70 Br4 118.9(5) . .
C70 C71 C72 118.9(6) . .
C67 C72 C71 120.5(6) . .
N19 C74 C73 113.3(8) . .
N19 C76 C75 115.2(7) . .
O1 C77 N19 127.2(7) . .
C14 N1 C15 106.9(4) . .
C14 N1 Co2 130.8(4) . 2_755
C15 N1 Co2 121.7(4) . 2_755
C15 N2 C16 106.3(4) . .
C15 N2 Co1 140.1(4) . .
C16 N2 Co1 113.6(3) . .
C17 N3 C18 118.2(5) . .
C17 N3 Co1 113.6(4) . .
C18 N3 Co1 128.1(4) . .
C3 N4 C2 106.0(5) . .
C3 N4 Co4 122.3(4) . .
C2 N4 Co4 131.3(4) . .
C3 N5 C4 106.0(5) . .
C3 N5 Co1 140.3(4) . .
C4 N5 Co1 113.7(4) . .
C5 N6 C6 118.8(5) . .
C5 N6 Co1 114.5(4) . .
C6 N6 Co1 126.7(4) . .
C27 N7 C26 106.0(4) . .
C27 N7 Co2 122.1(3) . .
C26 N7 Co2 131.6(4) . .
C27 N8 C28 106.3(4) . .
C27 N8 Co1 139.4(4) . .
C28 N8 Co1 114.2(3) . .
C29 N9 C30 118.3(5) . .
C29 N9 Co1 114.1(4) . .
C30 N9 Co1 127.5(4) . .
C39 N10 C38 106.0(4) . .
C39 N10 Co4 123.4(3) . .
C38 N10 Co4 130.5(4) . .
C39 N11 C40 106.3(4) . .
C39 N11 Co3 139.9(4) . .
C40 N11 Co3 113.6(4) . .
C41 N12 C42 119.0(4) . .
C41 N12 Co3 113.6(4) . .
C42 N12 Co3 127.3(4) . .
C51 N13 C50 106.3(5) . .
C51 N13 Co2 121.9(4) . .
C50 N13 Co2 131.3(4) . .
C51 N14 C52 105.8(5) . .
C51 N14 Co3 140.4(4) . .
C52 N14 Co3 113.8(4) . .
C53 N15 C54 118.6(5) . .
C53 N15 Co3 114.8(4) . .
C54 N15 Co3 126.6(4) . .
C63 N16 C62 107.4(4) . .
C63 N16 Co4 122.4(4) . 2_755
C62 N16 Co4 129.8(4) . 2_755
C63 N17 C64 106.6(4) . .
C63 N17 Co3 140.0(4) . .
C64 N17 Co3 113.4(4) . .
C65 N18 C66 118.1(5) . .
C65 N18 Co3 114.4(4) . .
C66 N18 Co3 127.5(4) . .
C77 N19 C74 118.8(7) . .
C77 N19 C76 123.3(7) . .
C74 N19 C76 117.8(7) . .

loop_
_geom_bond_atom_site_label_1
_geom_bond_atom_site_label_2
_geom_bond_distance
_geom_bond_site_symmetry_2
Co1 N8 1.896(5) .
Co1 N2 1.901(4) .
Co1 N5 1.907(5) .
Co1 N6 1.964(5) .
Co1 N9 1.978(5) .
Co1 N3 1.975(5) .
Co2 N7 1.999(5) .
Co2 N1 2.002(4) 2_755
Co2 N13 2.002(5) .
Co2 Br7 2.3870(10) .
Co3 N14 1.903(5) .
Co3 N17 1.897(4) .
Co3 N11 1.903(5) .
Co3 N18 1.958(5) .
Co3 N15 1.965(5) .
Co3 N12 1.970(4) .
Co4 N10 2.001(4) .
Co4 N4 2.006(5) .
Co4 N16 2.012(4) 2_755
Co4 Br8 2.3658(10) .
C1 C2 1.508(8) .
C2 C4 1.359(9) .
C2 N4 1.373(7) .
C3 N5 1.321(7) .
C3 N4 1.358(7) .
C4 N5 1.389(7) .
C4 C5 1.430(8) .
C5 N6 1.282(8) .
C6 N6 1.472(7) .
C6 C7 1.507(9) .
C7 C8 1.385(9) .
C7 C12 1.413(9) .
C8 C9 1.383(9) .
C9 C10 1.376(11) .
C10 C11 1.391(11) .
C10 Br2 1.905(7) .
C11 C12 1.363(11) .
C13 C14 1.493(8) .
C14 N1 1.362(7) .
C14 C16 1.384(7) .
C15 N2 1.315(7) .
C15 N1 1.368(7) .
C16 N2 1.390(7) .
C16 C17 1.421(8) .
C17 N3 1.294(8) .
C18 N3 1.463(7) .
C18 C19 1.516(8) .
C19 C20 1.387(8) .
C19 C24 1.392(8) .
C20 C21 1.381(9) .
C21 C22 1.396(9) .
C22 C23 1.379(10) .
C22 Br1 1.911(6) .
C23 C24 1.386(9) .
C25 C26 1.494(7) .
C26 C28 1.365(8) .
C26 N7 1.373(6) .
C27 N8 1.319(7) .
C27 N7 1.365(7) .
C28 N8 1.389(6) .
C28 C29 1.437(7) .
C29 N9 1.285(8) .
C30 N9 1.472(7) .
C30 C31 1.507(9) .
C31 C36 1.387(9) .
C31 C32 1.401(9) .
C32 C33 1.383(11) .
C33 C34 1.385(10) .
C34 C35 1.384(11) .
C34 Br3 1.897(8) .
C35 C36 1.397(10) .
C37 C38 1.498(7) .
C38 C40 1.376(8) .
C38 N10 1.383(6) .
C39 N11 1.319(7) .
C39 N10 1.360(7) .
C40 N11 1.387(6) .
C40 C41 1.416(7) .
C41 N12 1.293(7) .
C42 N12 1.474(7) .
C42 C43 1.508(9) .
C43 C48 1.391(9) .
C43 C44 1.401(8) .
C44 C45 1.391(10) .
C45 C46 1.375(10) .
C46 C47 1.402(9) .
C46 Br6 1.899(7) .
C47 C48 1.370(10) .
C49 C50 1.491(8) .
C50 C52 1.370(8) .
C50 N13 1.376(7) .
C51 N14 1.315(7) .
C51 N13 1.350(7) .
C52 N14 1.392(7) .
C52 C53 1.430(8) .
C53 N15 1.295(8) .
C54 N15 1.471(7) .
C54 C55 1.513(8) .
C55 C60 1.389(8) .
C55 C56 1.398(9) .
C56 C57 1.391(9) .
C57 C58 1.397(9) .
C58 C59 1.375(9) .
C58 Br5 1.908(6) .
C59 C60 1.394(8) .
C61 C62 1.485(8) .
C62 N16 1.368(8) .
C62 C64 1.385(7) .
C63 N17 1.325(7) .
C63 N16 1.349(7) .
C64 N17 1.383(7) .
C64 C65 1.421(8) .
C65 N18 1.294(7) .
C66 N18 1.472(7) .
C66 C67 1.515(8) .
C67 C72 1.390(8) .
C67 C68 1.398(9) .
C68 C69 1.377(9) .
C69 C70 1.368(9) .
C70 C71 1.391(10) .
C70 Br4 1.911(6) .
C71 C72 1.385(9) .
C73 C74 1.493(15) .
C74 N19 1.462(10) .
C75 C76 1.470(14) .
C76 N19 1.503(11) .
C77 O1 1.224(10) .
C77 N19 1.334(11) .
